data_1567402
loop_
_publ_author_name
'Musso, Janis V.'
'De Jesus Silva, Jordan'
'Benedikter, Mathis J.'
'Groos, Jonas'
'Frey, Wolfgang'
'Cop\'eret, Christophe'
'Buchmeiser, Michael R.'

_publ_section_title
;
 Cationic molybdenum oxo alkylidenes stabilized by N-heterocyclic
 carbenes: from molecular systems to efficient supported metathesis
 catalysts
;
_journal_issue 29
_journal_name_full 'Chemical Science'
_journal_page_first 8649
_journal_page_last 8656
_journal_paper_doi 10.1039/D2SC03321F
_journal_volume 13
_journal_year 2022
_chemical_formula_moiety 'C37 H30 Cl2 F18 Mo N2 O4'
_chemical_formula_sum 'C37 H30 Cl2 F18 Mo N2 O4'
_chemical_formula_weight 1075.47
_chemical_name_common Mo-2
_space_group_crystal_system triclinic
_space_group_IT_number 2
_space_group_name_Hall '-P 1'
_space_group_name_H-M_alt 'P -1'
_atom_sites_solution_hydrogens mixed
_atom_sites_solution_primary iterative
_atom_sites_solution_secondary difmap
_audit_creation_method SHELXL-2016/4
_audit_update_record
;
2022-02-09 deposited with the CCDC.	2022-07-04 downloaded from the CCDC.
;
_cell_angle_alpha 80.252(2)
_cell_angle_beta 81.208(2)
_cell_angle_gamma 66.112(3)
_cell_formula_units_Z 2
_cell_length_a 11.8411(6)
_cell_length_b 12.4718(7)
_cell_length_c 15.3713(8)
_cell_measurement_reflns_used 8848
_cell_measurement_temperature 135(2)
_cell_measurement_theta_max 28.294
_cell_measurement_theta_min 1.799
_cell_volume 2036.64(19)
_computing_cell_refinement 'Bruker APEXII Software Suite, 2008'
_computing_data_collection 'Bruker APEXII Software Suite, 2008'
_computing_data_reduction 'Bruker APEXII Software Suite, 2008'
_computing_molecular_graphics 'SHELXTL-plus, XP (Sheldrick, 2001)'
_computing_structure_refinement 'SHELXL-2016/4 (Sheldrick, 2016)'
_computing_structure_solution 'SHELXS-2016/4 (Sheldrick, 2016)'
_diffrn_ambient_temperature 135(2)
_diffrn_measured_fraction_theta_full 0.999
_diffrn_measured_fraction_theta_max 0.992
_diffrn_measurement_device_type 'Bruker Kappa APEXII Duo'
_diffrn_measurement_method 'Omega + Phi Scans'
_diffrn_radiation_type MoK\a
_diffrn_radiation_wavelength 0.71073
_diffrn_reflns_av_R_equivalents 0.0211
_diffrn_reflns_av_unetI/netI 0.0203
_diffrn_reflns_Laue_measured_fraction_full 0.999
_diffrn_reflns_Laue_measured_fraction_max 0.992
_diffrn_reflns_limit_h_max 15
_diffrn_reflns_limit_h_min -15
_diffrn_reflns_limit_k_max 16
_diffrn_reflns_limit_k_min -16
_diffrn_reflns_limit_l_max 20
_diffrn_reflns_limit_l_min -19
_diffrn_reflns_number 43911
_diffrn_reflns_point_group_measured_fraction_full 0.999
_diffrn_reflns_point_group_measured_fraction_max 0.992
_diffrn_reflns_theta_full 25.242
_diffrn_reflns_theta_max 28.294
_diffrn_reflns_theta_min 1.799
_diffrn_source 'fine-focus sealed tube'
_exptl_absorpt_coefficient_mu 0.579
_exptl_absorpt_correction_T_max 0.7457
_exptl_absorpt_correction_T_min 0.6826
_exptl_absorpt_correction_type multi-scan
_exptl_absorpt_process_details 'Blessing, 1995'
_exptl_crystal_colour red-orange
_exptl_crystal_density_diffrn 1.754
_exptl_crystal_description prism
_exptl_crystal_F_000 1072
_exptl_crystal_size_max 0.323
_exptl_crystal_size_mid 0.200
_exptl_crystal_size_min 0.191
_refine_diff_density_max 2.354
_refine_diff_density_min -0.842
_refine_diff_density_rms 0.121
_refine_ls_extinction_method none
_refine_ls_goodness_of_fit_ref 1.024
_refine_ls_hydrogen_treatment mixed
_refine_ls_matrix_type full
_refine_ls_number_parameters 588
_refine_ls_number_reflns 10061
_refine_ls_number_restraints 0
_refine_ls_restrained_S_all 1.024
_refine_ls_R_factor_all 0.0602
_refine_ls_R_factor_gt 0.0528
_refine_ls_shift/su_max 0.002
_refine_ls_shift/su_mean 0.000
_refine_ls_structure_factor_coef Fsqd
_refine_ls_weighting_details 'w=1/[\s^2^(Fo^2^)+(0.0726P)^2^+6.6039P] where P=(Fo^2^+2Fc^2^)/3'
_refine_ls_weighting_scheme calc
_refine_ls_wR_factor_gt 0.1401
_refine_ls_wR_factor_ref 0.1443
_reflns_Friedel_coverage 0.000
_reflns_number_gt 8848
_reflns_number_total 10061
_reflns_threshold_expression 'I > 2\s(I)'
_cod_data_source_file d2sc03321f2.cif
_cod_data_source_block buch262
_cod_database_code 1567402
_shelx_shelxl_version_number 2016/4
_shelx_space_group_comment
;
The symmetry employed for this shelxl refinement is uniquely defined
by the following loop, which should always be used as a source of
symmetry information in preference to the above space-group names.
They are only intended as comments.
;
_shelx_estimated_absorpt_t_min 0.835
_shelx_estimated_absorpt_t_max 0.897

loop_
_space_group_symop_operation_xyz
'x, y, z'
'-x, -y, -z'

loop_
_atom_site_label
_atom_site_type_symbol
_atom_site_fract_x
_atom_site_fract_y
_atom_site_fract_z
_atom_site_U_iso_or_equiv
_atom_site_adp_type
_atom_site_occupancy
_atom_site_site_symmetry_order
_atom_site_calc_flag
_atom_site_refinement_flags_posn
_atom_site_refinement_flags_adp
_atom_site_refinement_flags_occupancy
_atom_site_disorder_assembly
_atom_site_disorder_group
MO1 Mo 0.16457(2) 0.44159(2) 0.25910(2) 0.01829(8) Uani 1 1 d . . . . .
CL1 Cl 0.31278(8) 0.85971(7) 0.17153(6) 0.03177(19) Uani 1 1 d . . . . .
CL2 Cl 0.54441(8) 0.63037(8) 0.28505(6) 0.03219(19) Uani 1 1 d . . . . .
O1 O 0.1635(2) 0.4349(2) 0.36825(16) 0.0263(5) Uani 1 1 d . . . . .
F1 F 0.4373(3) 0.1141(2) 0.0566(2) 0.0564(8) Uani 1 1 d . . . . .
N1 N 0.2309(2) 0.6810(2) 0.20511(18) 0.0212(5) Uani 1 1 d . . . . .
C1 C 0.2633(3) 0.5668(3) 0.24296(19) 0.0190(6) Uani 1 1 d . . . . .
O2 O 0.2665(2) 0.3865(2) 0.14426(15) 0.0260(5) Uani 1 1 d . . . . .
N2 N 0.3743(2) 0.5393(2) 0.27469(17) 0.0197(5) Uani 1 1 d . . . . .
F2 F 0.2789(3) 0.1370(2) 0.1490(2) 0.0526(7) Uani 1 1 d . . . . .
C2 C 0.3222(3) 0.7220(3) 0.2121(2) 0.0231(6) Uani 1 1 d . . . . .
O3 O 0.1148(2) 0.2999(2) 0.26486(16) 0.0243(5) Uani 1 1 d . . . . .
C3 C 0.4107(3) 0.6338(3) 0.2556(2) 0.0230(6) Uani 1 1 d . . . . .
F3 F 0.4298(3) 0.1686(3) 0.1818(2) 0.0624(8) Uani 1 1 d . . . . .
O4 O -0.4024(2) 0.8963(2) 0.41343(19) 0.0369(6) Uani 1 1 d . . . . .
F4 F 0.5167(2) 0.2847(3) 0.0373(2) 0.0532(7) Uani 1 1 d . . . . .
C4 C 0.1123(3) 0.7630(3) 0.1756(2) 0.0228(6) Uani 1 1 d . . . . .
F5 F 0.4097(3) 0.3063(3) -0.06702(17) 0.0589(8) Uani 1 1 d . . . . .
C5 C 0.0304(3) 0.8380(3) 0.2361(2) 0.0265(7) Uani 1 1 d . . . . .
F6 F 0.3843(3) 0.4536(2) 0.0006(2) 0.0637(9) Uani 1 1 d . . . . .
C6 C -0.0788(3) 0.9235(3) 0.2051(3) 0.0330(8) Uani 1 1 d . . . . .
H6 H -0.136466 0.975652 0.244451 0.040 Uiso 1 1 calc R U . . .
F7 F 0.0888(2) 0.3515(3) 0.08312(19) 0.0552(7) Uani 1 1 d . . . . .
C7 C -0.1064(3) 0.9352(3) 0.1187(3) 0.0357(8) Uani 1 1 d . . . . .
F8 F 0.2121(3) 0.2464(3) -0.0167(2) 0.0664(9) Uani 1 1 d . . . . .
C8 C -0.0215(4) 0.8600(3) 0.0611(3) 0.0336(8) Uani 1 1 d . . . . .
H8 H -0.039608 0.868206 0.001610 0.040 Uiso 1 1 calc R U . . .
C9 C 0.0898(3) 0.7725(3) 0.0878(2) 0.0272(7) Uani 1 1 d . . . . .
F9 F 0.1665(3) 0.4336(3) -0.02824(19) 0.0657(9) Uani 1 1 d . . . . .
F10 F -0.1349(2) 0.2694(2) 0.41944(16) 0.0388(5) Uani 1 1 d . . . . .
C10 C 0.0585(4) 0.8265(4) 0.3297(3) 0.0350(8) Uani 1 1 d . . . . .
H10A H 0.126535 0.851869 0.330385 0.053 Uiso 1 1 calc R U . . .
H10B H 0.082736 0.743881 0.355794 0.053 Uiso 1 1 calc R U . . .
H10C H -0.015423 0.876120 0.364146 0.053 Uiso 1 1 calc R U . . .
F11 F -0.1257(2) 0.4236(2) 0.3388(2) 0.0508(7) Uani 1 1 d . . . . .
C11 C -0.2275(4) 1.0268(4) 0.0874(4) 0.0531(12) Uani 1 1 d . . . . .
H11A H -0.212157 1.063569 0.027705 0.080 Uiso 1 1 calc R U . . .
H11B H -0.263685 1.087434 0.128059 0.080 Uiso 1 1 calc R U . . .
H11C H -0.285175 0.988756 0.086351 0.080 Uiso 1 1 calc R U . . .
F12 F -0.0089(2) 0.3428(3) 0.44349(18) 0.0491(7) Uani 1 1 d . . . . .
C12 C 0.1805(4) 0.6914(4) 0.0251(2) 0.0349(8) Uani 1 1 d . . . . .
H12A H 0.262411 0.693649 0.024488 0.052 Uiso 1 1 calc R U . . .
H12B H 0.152862 0.716693 -0.034632 0.052 Uiso 1 1 calc R U . . .
H12C H 0.185667 0.610634 0.044423 0.052 Uiso 1 1 calc R U . . .
F13 F 0.0581(3) 0.1461(3) 0.18920(18) 0.0497(7) Uani 1 1 d . . . . .
C13 C 0.4468(3) 0.4304(3) 0.3251(2) 0.0218(6) Uani 1 1 d . . . . .
F14 F -0.0649(3) 0.1251(3) 0.2994(2) 0.0619(8) Uani 1 1 d . . . . .
C14 C 0.4211(3) 0.4185(3) 0.4169(2) 0.0252(6) Uani 1 1 d . . . . .
C15 C 0.4978(4) 0.3143(3) 0.4636(2) 0.0321(8) Uani 1 1 d . . . . .
H15 H 0.481377 0.301976 0.526126 0.039 Uiso 1 1 calc R U . . .
F15 F -0.1094(3) 0.2920(3) 0.2177(2) 0.0735(10) Uani 1 1 d . . . . .
F16 F 0.2027(2) 0.0498(2) 0.31897(18) 0.0469(6) Uani 1 1 d . . . . .
C16 C 0.5965(4) 0.2284(3) 0.4219(3) 0.0344(8) Uani 1 1 d . . . . .
F17 F 0.2126(3) 0.1584(3) 0.4062(2) 0.0640(8) Uani 1 1 d . . . . .
C17 C 0.6199(3) 0.2468(3) 0.3304(3) 0.0341(8) Uani 1 1 d . . . . .
H17 H 0.687402 0.188356 0.301079 0.041 Uiso 1 1 calc R U . . .
F18 F 0.0756(3) 0.0857(3) 0.4356(2) 0.0742(11) Uani 1 1 d . . . . .
C18 C 0.5470(3) 0.3483(3) 0.2809(2) 0.0283(7) Uani 1 1 d . . . . .
C19 C 0.3216(4) 0.5135(3) 0.4656(2) 0.0322(7) Uani 1 1 d . . . . .
H19A H 0.345478 0.580925 0.461735 0.048 Uiso 1 1 calc R U . . .
H19B H 0.310999 0.482680 0.528006 0.048 Uiso 1 1 calc R U . . .
H19C H 0.243393 0.538967 0.438972 0.048 Uiso 1 1 calc R U . . .
C20 C 0.6805(4) 0.1192(4) 0.4743(3) 0.0490(11) Uani 1 1 d . . . . .
H20A H 0.665110 0.129736 0.537351 0.073 Uiso 1 1 calc R U . . .
H20B H 0.767242 0.105720 0.453876 0.073 Uiso 1 1 calc R U . . .
H20C H 0.663907 0.051052 0.465629 0.073 Uiso 1 1 calc R U . . .
C21 C 0.5842(4) 0.3738(4) 0.1839(3) 0.0423(10) Uani 1 1 d . . . . .
H21A H 0.509669 0.414649 0.152109 0.064 Uiso 1 1 calc R U . . .
H21B H 0.635514 0.299425 0.159623 0.064 Uiso 1 1 calc R U . . .
H21C H 0.631600 0.423934 0.176866 0.064 Uiso 1 1 calc R U . . .
C22 C 0.3040(3) 0.3143(3) 0.0798(2) 0.0256(6) Uani 1 1 d . . . . .
C23 C 0.3634(4) 0.1813(4) 0.1167(3) 0.0384(9) Uani 1 1 d . . . . .
C24 C 0.4025(4) 0.3425(4) 0.0104(3) 0.0361(8) Uani 1 1 d . . . . .
C25 C 0.1883(5) 0.3364(4) 0.0289(3) 0.0447(10) Uani 1 1 d . . . . .
C26 C 0.0446(3) 0.2450(3) 0.3134(2) 0.0254(6) Uani 1 1 d . . . . .
C27 C -0.0571(3) 0.3192(3) 0.3801(3) 0.0317(7) Uani 1 1 d . . . . .
C28 C -0.0179(4) 0.2029(4) 0.2527(3) 0.0385(9) Uani 1 1 d . . . . .
C29 C 0.1334(4) 0.1309(4) 0.3700(3) 0.0391(9) Uani 1 1 d . . . . .
C30 C 0.0082(3) 0.5680(3) 0.2357(2) 0.0226(6) Uani 1 1 d . . . . .
H30 H -0.005(4) 0.574(4) 0.170(3) 0.031(11) Uiso 1 1 d . . . . .
C31 C -0.1004(3) 0.6487(3) 0.2826(2) 0.0233(6) Uani 1 1 d . . . . .
C32 C -0.1110(3) 0.6520(3) 0.3743(2) 0.0269(7) Uani 1 1 d . . . . .
H32 H -0.046453 0.597361 0.408370 0.032 Uiso 1 1 calc R U . . .
C33 C -0.2140(3) 0.7334(3) 0.4157(2) 0.0303(7) Uani 1 1 d . . . . .
H33 H -0.220711 0.733647 0.478014 0.036 Uiso 1 1 calc R U . . .
C34 C -0.3075(3) 0.8149(3) 0.3664(3) 0.0286(7) Uani 1 1 d . . . . .
C35 C -0.3025(3) 0.8113(3) 0.2764(2) 0.0282(7) Uani 1 1 d . . . . .
H35 H -0.368432 0.865039 0.243143 0.034 Uiso 1 1 calc R U . . .
C36 C -0.1993(3) 0.7277(3) 0.2353(2) 0.0273(7) Uani 1 1 d . . . . .
H36 H -0.195937 0.724155 0.173664 0.033 Uiso 1 1 calc R U . . .
C37 C -0.4892(4) 0.9933(4) 0.3627(3) 0.0447(10) Uani 1 1 d . . . . .
H37A H -0.444623 1.033348 0.319627 0.067 Uiso 1 1 calc R U . . .
H37B H -0.547626 1.049098 0.402396 0.067 Uiso 1 1 calc R U . . .
H37C H -0.534854 0.963949 0.331204 0.067 Uiso 1 1 calc R U . . .

loop_
_atom_site_aniso_label
_atom_site_aniso_U_11
_atom_site_aniso_U_22
_atom_site_aniso_U_33
_atom_site_aniso_U_23
_atom_site_aniso_U_13
_atom_site_aniso_U_12
MO1 0.02036(13) 0.01784(13) 0.01822(13) -0.00419(9) 0.00066(9) -0.00910(10)
CL1 0.0334(4) 0.0199(4) 0.0445(5) -0.0021(3) -0.0004(3) -0.0148(3)
CL2 0.0311(4) 0.0419(5) 0.0327(4) -0.0012(3) -0.0074(3) -0.0234(4)
O1 0.0318(12) 0.0271(12) 0.0235(11) -0.0016(9) -0.0030(9) -0.0156(10)
F1 0.0543(16) 0.0312(12) 0.0711(19) -0.0198(12) 0.0241(14) -0.0089(12)
N1 0.0218(12) 0.0199(12) 0.0234(13) -0.0036(10) -0.0014(10) -0.0097(10)
C1 0.0209(14) 0.0208(14) 0.0163(13) -0.0042(10) 0.0001(10) -0.0089(11)
O2 0.0355(13) 0.0242(11) 0.0197(11) -0.0083(9) 0.0065(9) -0.0140(10)
N2 0.0222(12) 0.0205(12) 0.0168(12) -0.0012(9) -0.0008(9) -0.0095(10)
F2 0.0611(17) 0.0320(12) 0.0622(17) -0.0128(12) 0.0198(13) -0.0217(12)
C2 0.0256(15) 0.0204(14) 0.0261(15) -0.0052(12) 0.0013(12) -0.0123(12)
O3 0.0270(11) 0.0218(11) 0.0271(11) -0.0070(9) 0.0047(9) -0.0137(9)
C3 0.0258(15) 0.0279(16) 0.0214(14) -0.0049(12) 0.0001(12) -0.0167(13)
F3 0.070(2) 0.0451(15) 0.0624(18) 0.0055(13) -0.0319(16) -0.0085(14)
O4 0.0290(13) 0.0266(13) 0.0438(16) -0.0044(11) 0.0042(11) -0.0018(10)
F4 0.0372(13) 0.0596(17) 0.0606(17) -0.0148(14) 0.0101(12) -0.0188(12)
C4 0.0210(14) 0.0177(13) 0.0305(16) -0.0023(12) -0.0014(12) -0.0089(12)
F5 0.0725(19) 0.0701(19) 0.0307(13) -0.0191(13) 0.0187(13) -0.0273(16)
C5 0.0260(16) 0.0191(14) 0.0367(18) -0.0063(13) 0.0007(13) -0.0112(12)
F6 0.078(2) 0.0400(14) 0.0638(18) -0.0095(13) 0.0409(16) -0.0288(14)
C6 0.0232(16) 0.0194(15) 0.056(2) -0.0083(15) 0.0006(15) -0.0079(13)
F7 0.0354(13) 0.076(2) 0.0529(16) -0.0047(14) -0.0118(12) -0.0184(13)
C7 0.0262(17) 0.0206(16) 0.057(2) 0.0078(15) -0.0087(16) -0.0084(14)
F8 0.087(2) 0.084(2) 0.0466(16) -0.0238(15) -0.0172(15) -0.0420(19)
C8 0.0332(18) 0.0296(17) 0.038(2) 0.0086(15) -0.0123(15) -0.0144(15)
C9 0.0286(16) 0.0221(15) 0.0311(17) 0.0009(13) -0.0016(13) -0.0121(13)
F9 0.0616(19) 0.073(2) 0.0425(15) 0.0115(14) -0.0173(13) -0.0083(16)
F10 0.0375(12) 0.0342(11) 0.0489(14) -0.0123(10) 0.0164(10) -0.0223(10)
C10 0.0327(18) 0.0359(19) 0.039(2) -0.0173(16) 0.0049(15) -0.0138(16)
F11 0.0440(14) 0.0262(11) 0.0662(18) -0.0038(11) 0.0168(12) -0.0056(10)
C11 0.034(2) 0.034(2) 0.078(4) 0.011(2) -0.017(2) -0.0030(18)
F12 0.0452(14) 0.0653(17) 0.0506(15) -0.0361(13) 0.0159(11) -0.0315(13)
C12 0.039(2) 0.0349(19) 0.0277(18) -0.0027(14) -0.0018(15) -0.0117(16)
F13 0.0534(15) 0.0649(17) 0.0464(14) -0.0305(13) 0.0056(12) -0.0332(14)
C13 0.0226(14) 0.0231(14) 0.0211(14) -0.0001(11) -0.0037(11) -0.0107(12)
F14 0.0698(19) 0.0673(19) 0.074(2) -0.0301(16) 0.0186(16) -0.0532(17)
C14 0.0282(16) 0.0293(16) 0.0209(15) -0.0013(12) -0.0015(12) -0.0150(13)
C15 0.0360(19) 0.0384(19) 0.0252(17) 0.0078(14) -0.0071(14) -0.0209(16)
F15 0.067(2) 0.063(2) 0.085(2) -0.0173(17) -0.0465(18) -0.0023(16)
F16 0.0437(14) 0.0316(12) 0.0550(16) -0.0111(11) 0.0000(11) -0.0034(10)
C16 0.0307(18) 0.0305(18) 0.042(2) 0.0114(15) -0.0123(15) -0.0146(15)
F17 0.0615(18) 0.0557(17) 0.069(2) -0.0118(15) -0.0340(16) -0.0053(14)
C17 0.0270(17) 0.0284(17) 0.041(2) -0.0017(15) -0.0008(15) -0.0066(14)
F18 0.0542(18) 0.0610(19) 0.072(2) 0.0293(16) 0.0087(15) -0.0060(15)
C18 0.0266(16) 0.0291(17) 0.0263(16) -0.0027(13) -0.0007(13) -0.0087(14)
C19 0.0360(19) 0.0386(19) 0.0233(16) -0.0102(14) 0.0032(14) -0.0154(16)
C20 0.041(2) 0.039(2) 0.060(3) 0.021(2) -0.016(2) -0.0158(19)
C21 0.042(2) 0.044(2) 0.0250(18) -0.0050(16) 0.0041(15) -0.0018(18)
C22 0.0293(16) 0.0250(15) 0.0208(15) -0.0061(12) 0.0022(12) -0.0092(13)
C23 0.041(2) 0.0287(18) 0.038(2) -0.0065(15) 0.0037(16) -0.0073(16)
C24 0.040(2) 0.039(2) 0.0268(18) -0.0090(15) 0.0089(15) -0.0155(17)
C25 0.055(3) 0.057(3) 0.0243(18) -0.0091(17) -0.0042(17) -0.023(2)
C26 0.0266(16) 0.0252(15) 0.0292(16) -0.0076(13) 0.0029(13) -0.0153(13)
C27 0.0319(18) 0.0297(17) 0.0368(19) -0.0091(14) 0.0080(14) -0.0173(15)
C28 0.036(2) 0.042(2) 0.045(2) -0.0130(18) -0.0014(17) -0.0206(17)
C29 0.037(2) 0.0303(19) 0.043(2) -0.0006(16) 0.0023(17) -0.0101(16)
C30 0.0223(14) 0.0209(14) 0.0262(16) -0.0019(12) -0.0045(12) -0.0096(12)
C31 0.0225(15) 0.0201(14) 0.0287(16) -0.0032(12) -0.0020(12) -0.0097(12)
C32 0.0270(16) 0.0245(15) 0.0282(16) -0.0006(13) -0.0048(13) -0.0093(13)
C33 0.0319(18) 0.0283(17) 0.0286(17) -0.0061(13) 0.0001(14) -0.0097(14)
C34 0.0229(15) 0.0211(15) 0.0398(19) -0.0034(13) 0.0022(13) -0.0083(13)
C35 0.0208(15) 0.0240(15) 0.0381(19) 0.0024(13) -0.0068(13) -0.0079(12)
C36 0.0261(16) 0.0264(16) 0.0301(17) 0.0002(13) -0.0052(13) -0.0115(13)
C37 0.0288(19) 0.0299(19) 0.061(3) -0.0003(18) 0.0000(18) -0.0002(16)

loop_
_atom_type_symbol
_atom_type_description
_atom_type_scat_dispersion_real
_atom_type_scat_dispersion_imag
_atom_type_scat_source
C C 0.0033 0.0016 'International Tables Vol C Tables 4.2.6.8 and 6.1.1.4'
H H 0.0000 0.0000 'International Tables Vol C Tables 4.2.6.8 and 6.1.1.4'
N N 0.0061 0.0033 'International Tables Vol C Tables 4.2.6.8 and 6.1.1.4'
O O 0.0106 0.0060 'International Tables Vol C Tables 4.2.6.8 and 6.1.1.4'
F F 0.0171 0.0103 'International Tables Vol C Tables 4.2.6.8 and 6.1.1.4'
Cl Cl 0.1484 0.1585 'International Tables Vol C Tables 4.2.6.8 and 6.1.1.4'
Mo Mo -1.6832 0.6857 'International Tables Vol C Tables 4.2.6.8 and 6.1.1.4'

loop_
_geom_angle_atom_site_label_1
_geom_angle_atom_site_label_2
_geom_angle_atom_site_label_3
_geom_angle
_geom_angle_site_symmetry_1
_geom_angle_site_symmetry_3
_geom_angle_publ_flag
O1 MO1 C30 102.28(13) . . ?
O1 MO1 O2 146.29(11) . . ?
C30 MO1 O2 110.88(12) . . ?
O1 MO1 O3 95.40(10) . . ?
C30 MO1 O3 99.27(11) . . ?
O2 MO1 O3 85.36(9) . . ?
O1 MO1 C1 87.88(11) . . ?
C30 MO1 C1 92.56(12) . . ?
O2 MO1 C1 84.81(10) . . ?
O3 MO1 C1 166.73(10) . . ?
C1 N1 C2 110.6(3) . . ?
C1 N1 C4 128.5(3) . . ?
C2 N1 C4 119.9(3) . . ?
N1 C1 N2 104.2(3) . . ?
N1 C1 MO1 131.6(2) . . ?
N2 C1 MO1 124.1(2) . . ?
C22 O2 MO1 151.6(2) . . ?
C1 N2 C3 111.0(3) . . ?
C1 N2 C13 127.3(3) . . ?
C3 N2 C13 121.7(3) . . ?
C3 C2 N1 107.0(3) . . ?
C3 C2 CL1 129.7(3) . . ?
N1 C2 CL1 123.3(3) . . ?
C26 O3 MO1 142.8(2) . . ?
C2 C3 N2 107.2(3) . . ?
C2 C3 CL2 129.2(3) . . ?
N2 C3 CL2 123.6(3) . . ?
C34 O4 C37 116.6(3) . . ?
C9 C4 C5 123.1(3) . . ?
C9 C4 N1 119.6(3) . . ?
C5 C4 N1 116.9(3) . . ?
C6 C5 C4 116.7(3) . . ?
C6 C5 C10 121.5(3) . . ?
C4 C5 C10 121.7(3) . . ?
C7 C6 C5 122.3(3) . . ?
C7 C6 H6 118.9 . . ?
C5 C6 H6 118.9 . . ?
C6 C7 C8 118.8(3) . . ?
C6 C7 C11 121.1(4) . . ?
C8 C7 C11 120.1(4) . . ?
C7 C8 C9 121.9(4) . . ?
C7 C8 H8 119.0 . . ?
C9 C8 H8 119.0 . . ?
C4 C9 C8 117.2(3) . . ?
C4 C9 C12 121.4(3) . . ?
C8 C9 C12 121.4(3) . . ?
C5 C10 H10A 109.5 . . ?
C5 C10 H10B 109.5 . . ?
H10A C10 H10B 109.5 . . ?
C5 C10 H10C 109.5 . . ?
H10A C10 H10C 109.5 . . ?
H10B C10 H10C 109.5 . . ?
C7 C11 H11A 109.5 . . ?
C7 C11 H11B 109.5 . . ?
H11A C11 H11B 109.5 . . ?
C7 C11 H11C 109.5 . . ?
H11A C11 H11C 109.5 . . ?
H11B C11 H11C 109.5 . . ?
C9 C12 H12A 109.5 . . ?
C9 C12 H12B 109.5 . . ?
H12A C12 H12B 109.5 . . ?
C9 C12 H12C 109.5 . . ?
H12A C12 H12C 109.5 . . ?
H12B C12 H12C 109.5 . . ?
C18 C13 C14 123.0(3) . . ?
C18 C13 N2 118.3(3) . . ?
C14 C13 N2 118.4(3) . . ?
C13 C14 C15 116.5(3) . . ?
C13 C14 C19 123.0(3) . . ?
C15 C14 C19 120.4(3) . . ?
C16 C15 C14 122.3(3) . . ?
C16 C15 H15 118.8 . . ?
C14 C15 H15 118.8 . . ?
C15 C16 C17 118.6(3) . . ?
C15 C16 C20 121.2(4) . . ?
C17 C16 C20 120.2(4) . . ?
C18 C17 C16 121.5(3) . . ?
C18 C17 H17 119.3 . . ?
C16 C17 H17 119.3 . . ?
C17 C18 C13 118.0(3) . . ?
C17 C18 C21 120.4(3) . . ?
C13 C18 C21 121.3(3) . . ?
C14 C19 H19A 109.5 . . ?
C14 C19 H19B 109.5 . . ?
H19A C19 H19B 109.5 . . ?
C14 C19 H19C 109.5 . . ?
H19A C19 H19C 109.5 . . ?
H19B C19 H19C 109.5 . . ?
C16 C20 H20A 109.5 . . ?
C16 C20 H20B 109.5 . . ?
H20A C20 H20B 109.5 . . ?
C16 C20 H20C 109.5 . . ?
H20A C20 H20C 109.5 . . ?
H20B C20 H20C 109.5 . . ?
C18 C21 H21A 109.5 . . ?
C18 C21 H21B 109.5 . . ?
H21A C21 H21B 109.5 . . ?
C18 C21 H21C 109.5 . . ?
H21A C21 H21C 109.5 . . ?
H21B C21 H21C 109.5 . . ?
O2 C22 C23 112.7(3) . . ?
O2 C22 C24 110.8(3) . . ?
C23 C22 C24 107.5(3) . . ?
O2 C22 C25 108.9(3) . . ?
C23 C22 C25 109.5(3) . . ?
C24 C22 C25 107.4(3) . . ?
F3 C23 F1 107.5(4) . . ?
F3 C23 F2 107.2(4) . . ?
F1 C23 F2 106.7(3) . . ?
F3 C23 C22 109.7(3) . . ?
F1 C23 C22 113.2(3) . . ?
F2 C23 C22 112.3(3) . . ?
F6 C24 F5 110.7(4) . . ?
F6 C24 F4 105.4(4) . . ?
F5 C24 F4 104.7(3) . . ?
F6 C24 C22 112.2(3) . . ?
F5 C24 C22 112.6(3) . . ?
F4 C24 C22 110.7(3) . . ?
F7 C25 F9 107.9(4) . . ?
F7 C25 F8 109.8(4) . . ?
F9 C25 F8 108.0(4) . . ?
F7 C25 C22 111.6(3) . . ?
F9 C25 C22 109.1(4) . . ?
F8 C25 C22 110.4(4) . . ?
O3 C26 C28 110.8(3) . . ?
O3 C26 C27 115.1(3) . . ?
C28 C26 C27 108.3(3) . . ?
O3 C26 C29 108.1(3) . . ?
C28 C26 C29 107.6(3) . . ?
C27 C26 C29 106.7(3) . . ?
F12 C27 F10 107.4(3) . . ?
F12 C27 F11 105.9(3) . . ?
F10 C27 F11 106.8(3) . . ?
F12 C27 C26 111.9(3) . . ?
F10 C27 C26 114.2(3) . . ?
F11 C27 C26 110.1(3) . . ?
F15 C28 F13 108.9(4) . . ?
F15 C28 F14 107.7(4) . . ?
F13 C28 F14 104.7(3) . . ?
F15 C28 C26 110.5(3) . . ?
F13 C28 C26 113.8(3) . . ?
F14 C28 C26 110.9(3) . . ?
F18 C29 F16 109.7(4) . . ?
F18 C29 F17 106.3(4) . . ?
F16 C29 F17 105.5(3) . . ?
F18 C29 C26 114.4(3) . . ?
F16 C29 C26 110.7(3) . . ?
F17 C29 C26 109.7(3) . . ?
C31 C30 MO1 139.9(3) . . ?
C31 C30 H30 111(2) . . ?
MO1 C30 H30 109(2) . . ?
C36 C31 C32 117.8(3) . . ?
C36 C31 C30 119.3(3) . . ?
C32 C31 C30 122.9(3) . . ?
C33 C32 C31 120.9(3) . . ?
C33 C32 H32 119.6 . . ?
C31 C32 H32 119.6 . . ?
C32 C33 C34 120.1(3) . . ?
C32 C33 H33 120.0 . . ?
C34 C33 H33 120.0 . . ?
O4 C34 C35 124.1(3) . . ?
O4 C34 C33 115.2(3) . . ?
C35 C34 C33 120.6(3) . . ?
C34 C35 C36 118.9(3) . . ?
C34 C35 H35 120.5 . . ?
C36 C35 H35 120.5 . . ?
C35 C36 C31 121.5(3) . . ?
C35 C36 H36 119.2 . . ?
C31 C36 H36 119.2 . . ?
O4 C37 H37A 109.5 . . ?
O4 C37 H37B 109.5 . . ?
H37A C37 H37B 109.5 . . ?
O4 C37 H37C 109.5 . . ?
H37A C37 H37C 109.5 . . ?
H37B C37 H37C 109.5 . . ?

loop_
_geom_bond_atom_site_label_1
_geom_bond_atom_site_label_2
_geom_bond_distance
_geom_bond_site_symmetry_2
_geom_bond_publ_flag
MO1 O1 1.664(2) . ?
MO1 C30 1.921(3) . ?
MO1 O2 2.033(2) . ?
MO1 O3 2.062(2) . ?
MO1 C1 2.263(3) . ?
CL1 C2 1.690(3) . ?
CL2 C3 1.695(3) . ?
F1 C23 1.321(5) . ?
N1 C1 1.364(4) . ?
N1 C2 1.393(4) . ?
N1 C4 1.449(4) . ?
C1 N2 1.363(4) . ?
O2 C22 1.354(4) . ?
N2 C3 1.384(4) . ?
N2 C13 1.444(4) . ?
F2 C23 1.325(5) . ?
C2 C3 1.337(5) . ?
O3 C26 1.347(4) . ?
F3 C23 1.315(5) . ?
O4 C34 1.375(4) . ?
O4 C37 1.431(5) . ?
F4 C24 1.341(5) . ?
C4 C9 1.390(5) . ?
C4 C5 1.403(5) . ?
F5 C24 1.322(5) . ?
C5 C6 1.392(5) . ?
C5 C10 1.495(5) . ?
F6 C24 1.298(5) . ?
C6 C7 1.385(6) . ?
C6 H6 0.9500 . ?
F7 C25 1.301(5) . ?
C7 C8 1.386(6) . ?
C7 C11 1.514(5) . ?
F8 C25 1.334(5) . ?
C8 C9 1.395(5) . ?
C8 H8 0.9500 . ?
C9 C12 1.497(5) . ?
F9 C25 1.328(6) . ?
F10 C27 1.329(4) . ?
C10 H10A 0.9800 . ?
C10 H10B 0.9800 . ?
C10 H10C 0.9800 . ?
F11 C27 1.334(5) . ?
C11 H11A 0.9800 . ?
C11 H11B 0.9800 . ?
C11 H11C 0.9800 . ?
F12 C27 1.330(5) . ?
C12 H12A 0.9800 . ?
C12 H12B 0.9800 . ?
C12 H12C 0.9800 . ?
F13 C28 1.309(5) . ?
C13 C18 1.387(5) . ?
C13 C14 1.392(4) . ?
F14 C28 1.358(5) . ?
C14 C15 1.399(5) . ?
C14 C19 1.501(5) . ?
C15 C16 1.383(6) . ?
C15 H15 0.9500 . ?
F15 C28 1.304(5) . ?
F16 C29 1.309(5) . ?
C16 C17 1.391(6) . ?
C16 C20 1.506(5) . ?
F17 C29 1.339(5) . ?
C17 C18 1.384(5) . ?
C17 H17 0.9500 . ?
F18 C29 1.309(5) . ?
C18 C21 1.507(5) . ?
C19 H19A 0.9800 . ?
C19 H19B 0.9800 . ?
C19 H19C 0.9800 . ?
C20 H20A 0.9800 . ?
C20 H20B 0.9800 . ?
C20 H20C 0.9800 . ?
C21 H21A 0.9800 . ?
C21 H21B 0.9800 . ?
C21 H21C 0.9800 . ?
C22 C23 1.558(5) . ?
C22 C24 1.564(5) . ?
C22 C25 1.585(6) . ?
C26 C28 1.545(5) . ?
C26 C27 1.549(5) . ?
C26 C29 1.593(5) . ?
C30 C31 1.450(4) . ?
C30 H30 1.03(4) . ?
C31 C36 1.398(5) . ?
C31 C32 1.401(5) . ?
C32 C33 1.379(5) . ?
C32 H32 0.9500 . ?
C33 C34 1.385(5) . ?
C33 H33 0.9500 . ?
C34 C35 1.383(5) . ?
C35 C36 1.390(5) . ?
C35 H35 0.9500 . ?
C36 H36 0.9500 . ?
C37 H37A 0.9800 . ?
C37 H37B 0.9800 . ?
C37 H37C 0.9800 . ?

loop_
_geom_torsion_atom_site_label_1
_geom_torsion_atom_site_label_2
_geom_torsion_atom_site_label_3
_geom_torsion_atom_site_label_4
_geom_torsion
_geom_torsion_site_symmetry_1
_geom_torsion_site_symmetry_2
_geom_torsion_site_symmetry_3
_geom_torsion_site_symmetry_4
_geom_torsion_publ_flag
C2 N1 C1 N2 1.2(3) . . . . ?
C4 N1 C1 N2 -167.4(3) . . . . ?
C2 N1 C1 MO1 179.3(2) . . . . ?
C4 N1 C1 MO1 10.8(5) . . . . ?
N1 C1 N2 C3 -1.0(3) . . . . ?
MO1 C1 N2 C3 -179.3(2) . . . . ?
N1 C1 N2 C13 176.5(3) . . . . ?
MO1 C1 N2 C13 -1.8(4) . . . . ?
C1 N1 C2 C3 -1.0(4) . . . . ?
C4 N1 C2 C3 168.7(3) . . . . ?
C1 N1 C2 CL1 179.6(2) . . . . ?
C4 N1 C2 CL1 -10.7(4) . . . . ?
N1 C2 C3 N2 0.4(4) . . . . ?
CL1 C2 C3 N2 179.7(3) . . . . ?
N1 C2 C3 CL2 -179.4(2) . . . . ?
CL1 C2 C3 CL2 0.0(5) . . . . ?
C1 N2 C3 C2 0.4(4) . . . . ?
C13 N2 C3 C2 -177.3(3) . . . . ?
C1 N2 C3 CL2 -179.8(2) . . . . ?
C13 N2 C3 CL2 2.5(4) . . . . ?
C1 N1 C4 C9 -93.0(4) . . . . ?
C2 N1 C4 C9 99.4(4) . . . . ?
C1 N1 C4 C5 93.6(4) . . . . ?
C2 N1 C4 C5 -74.1(4) . . . . ?
C9 C4 C5 C6 1.4(5) . . . . ?
N1 C4 C5 C6 174.6(3) . . . . ?
C9 C4 C5 C10 -179.0(3) . . . . ?
N1 C4 C5 C10 -5.8(5) . . . . ?
C4 C5 C6 C7 -0.2(5) . . . . ?
C10 C5 C6 C7 -179.9(3) . . . . ?
C5 C6 C7 C8 -0.7(5) . . . . ?
C5 C6 C7 C11 178.2(4) . . . . ?
C6 C7 C8 C9 0.6(5) . . . . ?
C11 C7 C8 C9 -178.4(4) . . . . ?
C5 C4 C9 C8 -1.5(5) . . . . ?
N1 C4 C9 C8 -174.5(3) . . . . ?
C5 C4 C9 C12 179.3(3) . . . . ?
N1 C4 C9 C12 6.3(5) . . . . ?
C7 C8 C9 C4 0.5(5) . . . . ?
C7 C8 C9 C12 179.7(3) . . . . ?
C1 N2 C13 C18 100.2(4) . . . . ?
C3 N2 C13 C18 -82.6(4) . . . . ?
C1 N2 C13 C14 -86.7(4) . . . . ?
C3 N2 C13 C14 90.6(4) . . . . ?
C18 C13 C14 C15 -3.9(5) . . . . ?
N2 C13 C14 C15 -176.7(3) . . . . ?
C18 C13 C14 C19 172.9(3) . . . . ?
N2 C13 C14 C19 0.1(5) . . . . ?
C13 C14 C15 C16 1.9(5) . . . . ?
C19 C14 C15 C16 -174.9(3) . . . . ?
C14 C15 C16 C17 -0.1(6) . . . . ?
C14 C15 C16 C20 177.6(4) . . . . ?
C15 C16 C17 C18 0.1(6) . . . . ?
C20 C16 C17 C18 -177.6(4) . . . . ?
C16 C17 C18 C13 -1.9(6) . . . . ?
C16 C17 C18 C21 171.7(4) . . . . ?
C14 C13 C18 C17 3.9(5) . . . . ?
N2 C13 C18 C17 176.8(3) . . . . ?
C14 C13 C18 C21 -169.6(4) . . . . ?
N2 C13 C18 C21 3.2(5) . . . . ?
MO1 O2 C22 C23 -57.4(6) . . . . ?
MO1 O2 C22 C24 -177.8(4) . . . . ?
MO1 O2 C22 C25 64.3(6) . . . . ?
O2 C22 C23 F3 -37.8(4) . . . . ?
C24 C22 C23 F3 84.5(4) . . . . ?
C25 C22 C23 F3 -159.1(3) . . . . ?
O2 C22 C23 F1 -157.8(3) . . . . ?
C24 C22 C23 F1 -35.5(5) . . . . ?
C25 C22 C23 F1 80.8(4) . . . . ?
O2 C22 C23 F2 81.3(4) . . . . ?
C24 C22 C23 F2 -156.4(3) . . . . ?
C25 C22 C23 F2 -40.0(4) . . . . ?
O2 C22 C24 F6 -32.1(5) . . . . ?
C23 C22 C24 F6 -155.5(4) . . . . ?
C25 C22 C24 F6 86.7(4) . . . . ?
O2 C22 C24 F5 -157.8(3) . . . . ?
C23 C22 C24 F5 78.7(4) . . . . ?
C25 C22 C24 F5 -39.0(4) . . . . ?
O2 C22 C24 F4 85.4(4) . . . . ?
C23 C22 C24 F4 -38.1(4) . . . . ?
C25 C22 C24 F4 -155.8(3) . . . . ?
O2 C22 C25 F7 -40.0(5) . . . . ?
C23 C22 C25 F7 83.6(4) . . . . ?
C24 C22 C25 F7 -160.0(4) . . . . ?
O2 C22 C25 F9 79.1(4) . . . . ?
C23 C22 C25 F9 -157.3(3) . . . . ?
C24 C22 C25 F9 -40.9(4) . . . . ?
O2 C22 C25 F8 -162.3(3) . . . . ?
C23 C22 C25 F8 -38.8(4) . . . . ?
C24 C22 C25 F8 77.6(4) . . . . ?
MO1 O3 C26 C28 140.2(3) . . . . ?
MO1 O3 C26 C27 16.9(5) . . . . ?
MO1 O3 C26 C29 -102.2(4) . . . . ?
O3 C26 C27 F12 -65.5(4) . . . . ?
C28 C26 C27 F12 170.0(3) . . . . ?
C29 C26 C27 F12 54.4(4) . . . . ?
O3 C26 C27 F10 172.2(3) . . . . ?
C28 C26 C27 F10 47.6(4) . . . . ?
C29 C26 C27 F10 -67.9(4) . . . . ?
O3 C26 C27 F11 52.0(4) . . . . ?
C28 C26 C27 F11 -72.5(4) . . . . ?
C29 C26 C27 F11 171.9(3) . . . . ?
O3 C26 C28 F15 -74.6(4) . . . . ?
C27 C26 C28 F15 52.4(4) . . . . ?
C29 C26 C28 F15 167.4(4) . . . . ?
O3 C26 C28 F13 48.3(5) . . . . ?
C27 C26 C28 F13 175.4(3) . . . . ?
C29 C26 C28 F13 -69.7(4) . . . . ?
O3 C26 C28 F14 166.0(3) . . . . ?
C27 C26 C28 F14 -66.9(4) . . . . ?
C29 C26 C28 F14 48.1(4) . . . . ?
O3 C26 C29 F18 163.9(4) . . . . ?
C28 C26 C29 F18 -76.4(5) . . . . ?
C27 C26 C29 F18 39.6(5) . . . . ?
O3 C26 C29 F16 -71.5(4) . . . . ?
C28 C26 C29 F16 48.2(4) . . . . ?
C27 C26 C29 F16 164.2(3) . . . . ?
O3 C26 C29 F17 44.6(4) . . . . ?
C28 C26 C29 F17 164.2(3) . . . . ?
C27 C26 C29 F17 -79.7(4) . . . . ?
MO1 C30 C31 C36 -177.6(3) . . . . ?
MO1 C30 C31 C32 2.8(6) . . . . ?
C36 C31 C32 C33 -2.2(5) . . . . ?
C30 C31 C32 C33 177.4(3) . . . . ?
C31 C32 C33 C34 -1.2(5) . . . . ?
C37 O4 C34 C35 -10.5(5) . . . . ?
C37 O4 C34 C33 169.7(3) . . . . ?
C32 C33 C34 O4 -176.4(3) . . . . ?
C32 C33 C34 C35 3.8(5) . . . . ?
O4 C34 C35 C36 177.4(3) . . . . ?
C33 C34 C35 C36 -2.7(5) . . . . ?
C34 C35 C36 C31 -0.8(5) . . . . ?
C32 C31 C36 C35 3.3(5) . . . . ?
C30 C31 C36 C35 -176.3(3) . . . . ?
